data_4070328
loop_
_publ_author_name
'Ni, Chengbao'
'Power, Philip P.'

_publ_section_title
;
 Methyl-Bridged Transition Metal Complexes (M = Cr&#x2212;Fe) Supported by
 Bulky Terphenyl Ligands
;
_journal_issue 22
_journal_name_full Organometallics
_journal_page_first 6541
_journal_paper_doi 10.1021/om900724p
_journal_volume 28
_journal_year 2009
_chemical_formula_moiety 'C86 H128 Cr2, 2(C6 H14)'
_chemical_formula_sum 'C98 H156 Cr2'
_chemical_formula_weight 1438.23
_chemical_name_systematic
; 
 ? 
;
_space_group_IT_number 14
_symmetry_cell_setting monoclinic
_symmetry_space_group_name_Hall '-P 2ybc'
_symmetry_space_group_name_H-M 'P 1 21/c 1'
_atom_sites_solution_hydrogens geom
_atom_sites_solution_primary direct
_atom_sites_solution_secondary difmap
_audit_creation_method SHELXL-97
_cell_angle_alpha 90.00
_cell_angle_beta 98.1120(10)
_cell_angle_gamma 90.00
_cell_formula_units_Z 4
_cell_length_a 16.2132(5)
_cell_length_b 15.4750(5)
_cell_length_c 36.8813(11)
_cell_measurement_reflns_used 9921
_cell_measurement_temperature 90(2)
_cell_measurement_theta_max 27.42
_cell_measurement_theta_min 2.60
_cell_volume 9160.9(5)
_computing_cell_refinement 'Bruker SAINT'
_computing_data_collection 'Bruker APEX2'
_computing_data_reduction 'Bruker SAINT'
_computing_molecular_graphics 'Bruker SHELXTL'
_computing_publication_material 'Bruker SHELXTL'
_computing_structure_refinement 'SHELXL-97 (Sheldrick, 2008)'
_computing_structure_solution 'SHELXS-97 (Sheldrick, 2008)'
_diffrn_ambient_temperature 90(2)
_diffrn_measured_fraction_theta_full 0.998
_diffrn_measured_fraction_theta_max 0.998
_diffrn_measurement_device_type 'Bruker APEX-II CCD'
_diffrn_measurement_method '\f and \w scans'
_diffrn_radiation_monochromator graphite
_diffrn_radiation_source 'fine-focus sealed tube'
_diffrn_radiation_type MoK\a
_diffrn_radiation_wavelength 0.71073
_diffrn_reflns_av_R_equivalents 0.0576
_diffrn_reflns_av_sigmaI/netI 0.0477
_diffrn_reflns_limit_h_max 21
_diffrn_reflns_limit_h_min -20
_diffrn_reflns_limit_k_max 20
_diffrn_reflns_limit_k_min -20
_diffrn_reflns_limit_l_max 47
_diffrn_reflns_limit_l_min -47
_diffrn_reflns_number 76783
_diffrn_reflns_theta_full 27.49
_diffrn_reflns_theta_max 27.49
_diffrn_reflns_theta_min 2.59
_exptl_absorpt_coefficient_mu 0.279
_exptl_absorpt_correction_T_max 0.9753
_exptl_absorpt_correction_T_min 0.9615
_exptl_absorpt_correction_type multi-scan
_exptl_absorpt_process_details 'SADABS, 2008'
_exptl_crystal_colour blue
_exptl_crystal_density_diffrn 1.043
_exptl_crystal_density_method 'not measured'
_exptl_crystal_description plate
_exptl_crystal_F_000 3168
_exptl_crystal_size_max 0.14
_exptl_crystal_size_mid 0.11
_exptl_crystal_size_min 0.09
_platon_squeeze_details
;
;
_refine_diff_density_max 0.842
_refine_diff_density_min -0.602
_refine_diff_density_rms 0.071
_refine_ls_extinction_method none
_refine_ls_goodness_of_fit_ref 1.126
_refine_ls_hydrogen_treatment mixed
_refine_ls_matrix_type full
_refine_ls_number_parameters 939
_refine_ls_number_reflns 20968
_refine_ls_number_restraints 41
_refine_ls_restrained_S_all 1.137
_refine_ls_R_factor_all 0.0910
_refine_ls_R_factor_gt 0.0554
_refine_ls_shift/su_max 0.001
_refine_ls_shift/su_mean 0.000
_refine_ls_structure_factor_coef Fsqd
_refine_ls_weighting_details 'calc w=1/[\s^2^(Fo^2^)+(0.1100P)^2^+0.0000P] where P=(Fo^2^+2Fc^2^)/3'
_refine_ls_weighting_scheme calc
_refine_ls_wR_factor_gt 0.1708
_refine_ls_wR_factor_ref 0.1866
_reflns_number_gt 14328
_reflns_number_total 20968
_reflns_threshold_expression >2sigma(I)
_cod_data_source_file om900724p_si_001.cif
_cod_data_source_block cbn222fmi
_cod_depositor_comments
;
The following automatic conversions were performed:

'_exptl_absorpt_correction_type' value 'Multi-scan' changed to
'multi-scan' according to
/home/saulius/struct/CIF-dictionaries/cif_core.dic dictionary named
'cif_core.dic' version 2.4.2 from 2011-04-26.

Automatic conversion script
Id: cif_fix_values 1715 2011-07-08 13:25:40Z adriana 
;
_cod_original_sg_symbol_H-M 'P 21/c'
_cod_database_code 4070328

loop_
_symmetry_equiv_pos_as_xyz
'x, y, z'
'-x, y+1/2, -z+1/2'
'-x, -y, -z'
'x, -y-1/2, z-1/2'

loop_
_atom_site_label
_atom_site_type_symbol
_atom_site_fract_x
_atom_site_fract_y
_atom_site_fract_z
_atom_site_U_iso_or_equiv
_atom_site_adp_type
_atom_site_occupancy
_atom_site_symmetry_multiplicity
_atom_site_calc_flag
_atom_site_refinement_flags
_atom_site_disorder_assembly
_atom_site_disorder_group
Cr1 Cr 0.20642(2) 0.63714(2) 0.125089(10) 0.02010(10) Uani 1 1 d . . .
Cr2 Cr 0.26265(2) 0.49989(2) 0.166274(9) 0.01943(10) Uani 1 1 d . . .
C1 C 0.13196(14) 0.74964(14) 0.11756(6) 0.0194(5) Uani 1 1 d . . .
C2 C 0.14720(14) 0.77957(14) 0.08314(6) 0.0186(4) Uani 1 1 d . . .
C3 C 0.10747(15) 0.85240(15) 0.06567(6) 0.0222(5) Uani 1 1 d . . .
C4 C 0.04922(15) 0.89396(15) 0.08357(6) 0.0235(5) Uani 1 1 d . . .
H4A H 0.0205 0.9423 0.0720 0.028 Uiso 1 1 calc R . .
C5 C 0.03072(15) 0.86806(14) 0.11779(6) 0.0208(5) Uani 1 1 d . . .
C6 C 0.07359(14) 0.79635(14) 0.13511(6) 0.0192(4) Uani 1 1 d . . .
C7 C 0.12671(17) 0.88633(16) 0.02898(7) 0.0297(6) Uani 1 1 d . . .
H7A H 0.1714 0.8493 0.0210 0.036 Uiso 1 1 calc R . .
C8 C 0.05029(19) 0.88132(18) -0.00021(7) 0.0363(6) Uani 1 1 d . . .
H8A H 0.0319 0.8211 -0.0032 0.054 Uiso 1 1 calc R . .
H8B H 0.0645 0.9031 -0.0235 0.054 Uiso 1 1 calc R . .
H8C H 0.0054 0.9165 0.0073 0.054 Uiso 1 1 calc R . .
C9 C 0.1592(2) 0.97972(18) 0.03273(8) 0.0385(7) Uani 1 1 d . . .
H9A H 0.1740 0.9992 0.0092 0.058 Uiso 1 1 calc R . .
H9B H 0.2084 0.9821 0.0514 0.058 Uiso 1 1 calc R . .
H9C H 0.1157 1.0174 0.0399 0.058 Uiso 1 1 calc R . .
C10 C -0.03531(15) 0.91698(14) 0.13482(6) 0.0221(5) Uani 1 1 d . . .
H10A H -0.0353 0.8942 0.1602 0.027 Uiso 1 1 calc R . .
C11 C -0.12205(16) 0.90213(18) 0.11363(7) 0.0311(6) Uani 1 1 d . . .
H11A H -0.1345 0.8401 0.1128 0.047 Uiso 1 1 calc R . .
H11B H -0.1239 0.9242 0.0886 0.047 Uiso 1 1 calc R . .
H11C H -0.1634 0.9325 0.1259 0.047 Uiso 1 1 calc R . .
C12 C -0.01728(18) 1.01398(16) 0.13778(8) 0.0326(6) Uani 1 1 d . . .
H12A H 0.0392 1.0232 0.1506 0.049 Uiso 1 1 calc R . .
H12B H -0.0576 1.0418 0.1515 0.049 Uiso 1 1 calc R . .
H12C H -0.0219 1.0391 0.1132 0.049 Uiso 1 1 calc R . .
C13 C 0.21091(14) 0.72900(14) 0.06592(6) 0.0193(5) Uani 1 1 d . . .
C14 C 0.29694(15) 0.74712(16) 0.07550(6) 0.0250(5) Uani 1 1 d . . .
C15 C 0.35487(16) 0.69970(17) 0.05943(7) 0.0291(5) Uani 1 1 d . . .
H15A H 0.4124 0.7116 0.0664 0.035 Uiso 1 1 calc R . .
C16 C 0.33191(16) 0.63553(16) 0.03358(6) 0.0265(5) Uani 1 1 d . . .
C17 C 0.24786(16) 0.61889(16) 0.02427(6) 0.0261(5) Uani 1 1 d . . .
H17A H 0.2310 0.5752 0.0067 0.031 Uiso 1 1 calc R . .
C18 C 0.18665(15) 0.66374(15) 0.03971(6) 0.0215(5) Uani 1 1 d . . .
C19 C 0.32729(17) 0.82261(18) 0.10068(7) 0.0337(6) Uani 1 1 d . . .
H19A H 0.2773 0.8522 0.1080 0.040 Uiso 1 1 calc R . .
C20 C 0.3737(2) 0.8877(2) 0.07962(9) 0.0452(7) Uani 1 1 d . . .
H20A H 0.3397 0.9016 0.0562 0.068 Uiso 1 1 calc R . .
H20B H 0.4268 0.8626 0.0750 0.068 Uiso 1 1 calc R . .
H20C H 0.3845 0.9405 0.0942 0.068 Uiso 1 1 calc R . .
C21 C 0.38161(19) 0.7918(2) 0.13556(8) 0.0471(8) Uani 1 1 d . . .
H21A H 0.3494 0.7525 0.1490 0.071 Uiso 1 1 calc R . .
H21B H 0.3998 0.8417 0.1510 0.071 Uiso 1 1 calc R . .
H21C H 0.4305 0.7614 0.1291 0.071 Uiso 1 1 calc R . .
C22 C 0.39963(18) 0.58922(18) 0.01648(7) 0.0354(6) Uani 1 1 d . . .
H22A H 0.4441 0.5717 0.0367 0.042 Uiso 1 1 calc R . .
C23 C 0.3692(2) 0.5077(2) -0.00462(9) 0.0496(8) Uani 1 1 d . . .
H23A H 0.3423 0.4694 0.0113 0.074 Uiso 1 1 calc R . .
H23B H 0.4167 0.4779 -0.0127 0.074 Uiso 1 1 calc R . .
H23C H 0.3290 0.5236 -0.0260 0.074 Uiso 1 1 calc R . .
C24 C 0.4388(2) 0.6517(2) -0.00848(10) 0.0570(10) Uani 1 1 d . . .
H24A H 0.4538 0.7057 0.0047 0.085 Uiso 1 1 calc R . .
H24B H 0.3987 0.6639 -0.0303 0.085 Uiso 1 1 calc R . .
H24C H 0.4889 0.6254 -0.0158 0.085 Uiso 1 1 calc R . .
C25 C 0.09521(16) 0.64176(16) 0.02826(6) 0.0256(5) Uani 1 1 d . . .
H25A H 0.0612 0.6900 0.0365 0.031 Uiso 1 1 calc R . .
C26 C 0.07165(17) 0.55872(17) 0.04700(8) 0.0333(6) Uani 1 1 d . . .
H26A H 0.0805 0.5669 0.0736 0.050 Uiso 1 1 calc R . .
H26B H 0.1065 0.5110 0.0405 0.050 Uiso 1 1 calc R . .
H26C H 0.0129 0.5453 0.0389 0.050 Uiso 1 1 calc R . .
C27 C 0.07357(19) 0.63366(18) -0.01353(7) 0.0364(6) Uani 1 1 d . . .
H27A H 0.0907 0.6863 -0.0252 0.055 Uiso 1 1 calc R . .
H27B H 0.0133 0.6256 -0.0200 0.055 Uiso 1 1 calc R . .
H27C H 0.1029 0.5838 -0.0220 0.055 Uiso 1 1 calc R . .
C28 C 0.05742(14) 0.76921(14) 0.17280(6) 0.0196(5) Uani 1 1 d . . .
C29 C 0.09808(14) 0.81074(14) 0.20419(6) 0.0200(5) Uani 1 1 d . . .
C30 C 0.08654(15) 0.78030(14) 0.23889(6) 0.0217(5) Uani 1 1 d . . .
H30A H 0.1155 0.8078 0.2600 0.026 Uiso 1 1 calc R . .
C31 C 0.03439(15) 0.71165(14) 0.24359(6) 0.0214(5) Uani 1 1 d . . .
C32 C -0.00826(15) 0.67315(14) 0.21207(6) 0.0222(5) Uani 1 1 d . . .
H32A H -0.0453 0.6267 0.2147 0.027 Uiso 1 1 calc R . .
C33 C 0.00185(14) 0.70073(14) 0.17691(6) 0.0210(5) Uani 1 1 d . . .
C34 C 0.15362(15) 0.88955(15) 0.20228(6) 0.0228(5) Uani 1 1 d . . .
H34A H 0.1481 0.9083 0.1761 0.027 Uiso 1 1 calc R . .
C35 C 0.24515(17) 0.86858(17) 0.21477(8) 0.0354(6) Uani 1 1 d . . .
H35A H 0.2641 0.8256 0.1982 0.053 Uiso 1 1 calc R . .
H35B H 0.2517 0.8454 0.2397 0.053 Uiso 1 1 calc R . .
H35C H 0.2785 0.9213 0.2143 0.053 Uiso 1 1 calc R . .
C36 C 0.12575(19) 0.96493(16) 0.22460(8) 0.0346(6) Uani 1 1 d . . .
H36A H 0.0662 0.9757 0.2172 0.052 Uiso 1 1 calc R . .
H36B H 0.1574 1.0169 0.2202 0.052 Uiso 1 1 calc R . .
H36C H 0.1358 0.9504 0.2507 0.052 Uiso 1 1 calc R . .
C37 C 0.02069(15) 0.67886(15) 0.28141(6) 0.0228(5) Uani 1 1 d . . .
H37A H 0.0279 0.6147 0.2815 0.027 Uiso 1 1 calc R . .
C38 C -0.06861(16) 0.69779(16) 0.28856(7) 0.0285(5) Uani 1 1 d . . .
H38A H -0.0786 0.6691 0.3112 0.043 Uiso 1 1 calc R . .
H38B H -0.1082 0.6761 0.2681 0.043 Uiso 1 1 calc R . .
H38C H -0.0760 0.7603 0.2910 0.043 Uiso 1 1 calc R . .
C39 C 0.08198(17) 0.71507(17) 0.31264(6) 0.0291(6) Uani 1 1 d . . .
H39A H 0.1390 0.7045 0.3078 0.044 Uiso 1 1 calc R . .
H39B H 0.0735 0.6867 0.3356 0.044 Uiso 1 1 calc R . .
H39C H 0.0730 0.7774 0.3147 0.044 Uiso 1 1 calc R . .
C40 C -0.04840(15) 0.65698(15) 0.14420(6) 0.0230(5) Uani 1 1 d . . .
H40A H -0.0384 0.6896 0.1218 0.028 Uiso 1 1 calc R . .
C41 C -0.14166(16) 0.65973(18) 0.14608(7) 0.0310(6) Uani 1 1 d . . .
H41A H -0.1588 0.7196 0.1495 0.046 Uiso 1 1 calc R . .
H41B H -0.1541 0.6245 0.1667 0.046 Uiso 1 1 calc R . .
H41C H -0.1721 0.6369 0.1232 0.046 Uiso 1 1 calc R . .
C42 C -0.02016(17) 0.56376(16) 0.13973(7) 0.0302(6) Uani 1 1 d . . .
H42A H 0.0394 0.5630 0.1376 0.045 Uiso 1 1 calc R . .
H42B H -0.0518 0.5387 0.1176 0.045 Uiso 1 1 calc R . .
H42C H -0.0300 0.5298 0.1611 0.045 Uiso 1 1 calc R . .
C43 C 0.29108(14) 0.36679(14) 0.17173(6) 0.0190(4) Uani 1 1 d . . .
C44 C 0.30986(14) 0.35750(14) 0.20998(6) 0.0178(4) Uani 1 1 d . . .
C45 C 0.32500(14) 0.27743(14) 0.22762(6) 0.0194(4) Uani 1 1 d . . .
C46 C 0.32518(15) 0.20481(14) 0.20523(6) 0.0219(5) Uani 1 1 d . . .
H46A H 0.3355 0.1498 0.2164 0.026 Uiso 1 1 calc R . .
C47 C 0.31077(14) 0.20974(14) 0.16714(6) 0.0203(5) Uani 1 1 d . . .
C48 C 0.29197(14) 0.29059(14) 0.15039(6) 0.0187(4) Uani 1 1 d . . .
C49 C 0.34419(15) 0.26889(15) 0.26899(6) 0.0222(5) Uani 1 1 d . . .
H49A H 0.3290 0.3247 0.2801 0.027 Uiso 1 1 calc R . .
C50 C 0.43755(17) 0.25374(19) 0.28064(7) 0.0346(6) Uani 1 1 d . . .
H50A H 0.4689 0.3033 0.2733 0.052 Uiso 1 1 calc R . .
H50B H 0.4547 0.2013 0.2688 0.052 Uiso 1 1 calc R . .
H50C H 0.4487 0.2468 0.3073 0.052 Uiso 1 1 calc R . .
C51 C 0.29405(18) 0.19720(19) 0.28385(7) 0.0361(6) Uani 1 1 d . . .
H51A H 0.2346 0.2064 0.2755 0.054 Uiso 1 1 calc R . .
H51B H 0.3043 0.1978 0.3107 0.054 Uiso 1 1 calc R . .
H51C H 0.3110 0.1412 0.2749 0.054 Uiso 1 1 calc R . .
C52 C 0.31516(16) 0.12695(15) 0.14512(6) 0.0253(5) Uani 1 1 d . . .
H52A H 0.3155 0.1439 0.1190 0.030 Uiso 1 1 calc R . .
C53 C 0.3948(2) 0.07650(19) 0.15733(8) 0.0432(8) Uani 1 1 d . . .
H53A H 0.4429 0.1152 0.1581 0.065 Uiso 1 1 calc R . .
H53B H 0.3998 0.0294 0.1400 0.065 Uiso 1 1 calc R . .
H53C H 0.3930 0.0524 0.1818 0.065 Uiso 1 1 calc R . .
C54 C 0.2383(2) 0.07035(17) 0.14659(8) 0.0411(7) Uani 1 1 d . . .
H54A H 0.1879 0.1040 0.1384 0.062 Uiso 1 1 calc R . .
H54B H 0.2374 0.0506 0.1718 0.062 Uiso 1 1 calc R . .
H54C H 0.2404 0.0202 0.1305 0.062 Uiso 1 1 calc R . .
C55 C 0.31440(14) 0.44078(14) 0.23181(6) 0.0187(4) Uani 1 1 d . . .
C56 C 0.38747(14) 0.49198(14) 0.23478(6) 0.0205(5) Uani 1 1 d . . .
C57 C 0.39117(15) 0.56779(15) 0.25555(6) 0.0229(5) Uani 1 1 d . . .
H57A H 0.4402 0.6022 0.2576 0.027 Uiso 1 1 calc R . .
C58 C 0.32564(15) 0.59459(15) 0.27336(6) 0.0223(5) Uani 1 1 d . . .
C59 C 0.25480(15) 0.54326(15) 0.27030(6) 0.0224(5) Uani 1 1 d . . .
H59A H 0.2096 0.5609 0.2824 0.027 Uiso 1 1 calc R . .
C60 C 0.24757(14) 0.46686(14) 0.25019(6) 0.0198(5) Uani 1 1 d . . .
C61 C 0.46314(15) 0.46632(16) 0.21663(7) 0.0256(5) Uani 1 1 d . . .
H61A H 0.4540 0.4062 0.2070 0.031 Uiso 1 1 calc R . .
C62 C 0.47304(17) 0.52586(19) 0.18447(7) 0.0340(6) Uani 1 1 d . . .
H62A H 0.5232 0.5096 0.1740 0.051 Uiso 1 1 calc R . .
H62B H 0.4781 0.5858 0.1931 0.051 Uiso 1 1 calc R . .
H62C H 0.4242 0.5204 0.1657 0.051 Uiso 1 1 calc R . .
C63 C 0.54385(16) 0.46714(18) 0.24376(8) 0.0324(6) Uani 1 1 d . . .
H63A H 0.5897 0.4451 0.2317 0.049 Uiso 1 1 calc R . .
H63B H 0.5372 0.4304 0.2648 0.049 Uiso 1 1 calc R . .
H63C H 0.5563 0.5264 0.2522 0.049 Uiso 1 1 calc R . .
C64 C 0.32911(17) 0.67663(16) 0.29620(7) 0.0304(6) Uani 1 1 d . . .
H64A H 0.2750 0.7077 0.2894 0.037 Uiso 1 1 calc R . .
C65 C 0.3358(2) 0.6525(2) 0.33657(8) 0.0513(9) Uani 1 1 d . . .
H65A H 0.2891 0.6149 0.3403 0.077 Uiso 1 1 calc R . .
H65B H 0.3343 0.7051 0.3513 0.077 Uiso 1 1 calc R . .
H65C H 0.3884 0.6220 0.3441 0.077 Uiso 1 1 calc R . .
C66 C 0.39883(18) 0.73898(17) 0.29012(8) 0.0374(7) Uani 1 1 d . . .
H66A H 0.3948 0.7527 0.2640 0.056 Uiso 1 1 calc R . .
H66B H 0.4529 0.7121 0.2985 0.056 Uiso 1 1 calc R . .
H66C H 0.3936 0.7922 0.3040 0.056 Uiso 1 1 calc R . .
C67 C 0.16898(15) 0.41233(15) 0.24835(6) 0.0223(5) Uani 1 1 d . . .
H67A H 0.1813 0.3546 0.2381 0.027 Uiso 1 1 calc R . .
C68 C 0.14244(17) 0.39731(18) 0.28598(7) 0.0322(6) Uani 1 1 d . . .
H68A H 0.1900 0.3756 0.3029 0.048 Uiso 1 1 calc R . .
H68B H 0.0972 0.3548 0.2839 0.048 Uiso 1 1 calc R . .
H68C H 0.1231 0.4519 0.2953 0.048 Uiso 1 1 calc R . .
C69 C 0.09725(16) 0.45277(17) 0.22229(7) 0.0296(6) Uani 1 1 d . . .
H69A H 0.1120 0.4544 0.1974 0.044 Uiso 1 1 calc R . .
H69B H 0.0872 0.5117 0.2304 0.044 Uiso 1 1 calc R . .
H69C H 0.0468 0.4180 0.2224 0.044 Uiso 1 1 calc R . .
C70 C 0.27356(15) 0.29513(14) 0.10914(6) 0.0200(5) Uani 1 1 d . . .
C71 C 0.33882(15) 0.29851(16) 0.08795(6) 0.0252(5) Uani 1 1 d . . .
C72 C 0.32016(16) 0.30286(16) 0.04986(6) 0.0265(5) Uani 1 1 d . . .
H72A H 0.3646 0.3059 0.0356 0.032 Uiso 1 1 calc R . .
C73 C 0.23859(16) 0.30293(16) 0.03210(6) 0.0251(5) Uani 1 1 d . . .
C74 C 0.17509(15) 0.29818(15) 0.05364(6) 0.0232(5) Uani 1 1 d . . .
H74A H 0.1190 0.2982 0.0420 0.028 Uiso 1 1 calc R . .
C75 C 0.19054(15) 0.29341(14) 0.09161(6) 0.0201(5) Uani 1 1 d . . .
C76 C 0.42985(17) 0.2945(2) 0.10480(7) 0.0413(7) Uani 1 1 d . . .
H76A H 0.4317 0.2808 0.1314 0.050 Uiso 1 1 calc R . .
C77 C 0.47287(19) 0.3816(2) 0.10209(9) 0.0518(9) Uani 1 1 d . . .
H77A H 0.4458 0.4253 0.1156 0.078 Uiso 1 1 calc R . .
H77B H 0.4688 0.3987 0.0763 0.078 Uiso 1 1 calc R . .
H77C H 0.5317 0.3767 0.1126 0.078 Uiso 1 1 calc R . .
C78 C 0.47730(19) 0.2237(2) 0.08787(9) 0.0480(8) Uani 1 1 d . . .
H78A H 0.4476 0.1687 0.0887 0.072 Uiso 1 1 calc R . .
H78B H 0.5333 0.2184 0.1017 0.072 Uiso 1 1 calc R . .
H78C H 0.4815 0.2385 0.0624 0.072 Uiso 1 1 calc R . .
C79 C 0.22094(18) 0.30130(18) -0.00955(7) 0.0334(6) Uani 1 1 d . . .
H79A H 0.2745 0.3129 -0.0192 0.040 Uiso 1 1 calc R . .
C80 C 0.1592(2) 0.3692(3) -0.02495(8) 0.0561(10) Uani 1 1 d . . .
H80A H 0.1803 0.4265 -0.0171 0.084 Uiso 1 1 calc R . .
H80B H 0.1058 0.3590 -0.0160 0.084 Uiso 1 1 calc R . .
H80C H 0.1512 0.3662 -0.0518 0.084 Uiso 1 1 calc R . .
C81 C 0.1906(3) 0.2120(3) -0.02275(9) 0.0781(14) Uani 1 1 d . . .
H81A H 0.2279 0.1679 -0.0104 0.117 Uiso 1 1 calc R . .
H81B H 0.1905 0.2079 -0.0493 0.117 Uiso 1 1 calc R . .
H81C H 0.1340 0.2028 -0.0171 0.117 Uiso 1 1 calc R . .
C82 C 0.11770(15) 0.28526(15) 0.11341(6) 0.0226(5) Uani 1 1 d . . .
H82A H 0.1407 0.2660 0.1387 0.027 Uiso 1 1 calc R . .
C83 C 0.05418(17) 0.21762(17) 0.09719(7) 0.0296(6) Uani 1 1 d . . .
H83A H 0.0830 0.1635 0.0933 0.044 Uiso 1 1 calc R . .
H83B H 0.0251 0.2385 0.0737 0.044 Uiso 1 1 calc R . .
H83C H 0.0137 0.2076 0.1141 0.044 Uiso 1 1 calc R . .
C84 C 0.07419(16) 0.37184(16) 0.11676(7) 0.0283(5) Uani 1 1 d . . .
H84A H 0.1146 0.4142 0.1283 0.042 Uiso 1 1 calc R . .
H84B H 0.0295 0.3646 0.1318 0.042 Uiso 1 1 calc R . .
H84C H 0.0506 0.3922 0.0923 0.042 Uiso 1 1 calc R . .
C85 C 0.22316(18) 0.62925(16) 0.18413(7) 0.0254(5) Uani 1 1 d . . .
H85A H 0.2720(19) 0.6282(19) 0.2033(8) 0.040(8) Uiso 1 1 d . . .
H85B H 0.170(2) 0.621(2) 0.1964(8) 0.047(9) Uiso 1 1 d . . .
H85C H 0.219(2) 0.692(2) 0.1792(9) 0.057(10) Uiso 1 1 d . . .
C86 C 0.27048(18) 0.51955(16) 0.10874(7) 0.0256(5) Uani 1 1 d . . .
H86A H 0.304(2) 0.567(2) 0.0979(9) 0.060(10) Uiso 1 1 d . . .
H86B H 0.225(2) 0.4950(19) 0.0891(9) 0.042(8) Uiso 1 1 d . . .
H86C H 0.308(3) 0.478(3) 0.1124(11) 0.086(14) Uiso 1 1 d . . .
C91 C 0.5898(10) 0.5932(8) 0.1040(4) 0.099(2) Uiso 0.56 1 d PD A 1
H91A H 0.6270 0.5798 0.1266 0.149 Uiso 0.56 1 calc PR A 1
H91B H 0.5833 0.5419 0.0882 0.149 Uiso 0.56 1 calc PR A 1
H91C H 0.5352 0.6107 0.1100 0.149 Uiso 0.56 1 calc PR A 1
C92 C 0.6245(8) 0.6621(5) 0.0851(3) 0.0753(16) Uiso 0.56 1 d PD A 1
H92A H 0.5925 0.6662 0.0603 0.090 Uiso 0.56 1 calc PR A 1
H92B H 0.6822 0.6457 0.0822 0.090 Uiso 0.56 1 calc PR A 1
C93 C 0.6275(9) 0.7526(6) 0.1022(3) 0.099(2) Uiso 0.56 1 d PD A 1
H93A H 0.5805 0.7569 0.1166 0.119 Uiso 0.56 1 calc PR A 1
H93B H 0.6794 0.7565 0.1198 0.119 Uiso 0.56 1 calc PR A 1
C94 C 0.6240(9) 0.8314(6) 0.0775(3) 0.134(3) Uiso 0.56 1 d PD A 1
H94A H 0.5728 0.8282 0.0594 0.161 Uiso 0.56 1 calc PR A 1
H94B H 0.6722 0.8298 0.0638 0.161 Uiso 0.56 1 calc PR A 1
C95 C 0.6246(7) 0.9203(6) 0.0984(3) 0.105(3) Uiso 0.56 1 d PD A 1
H95A H 0.5749 0.9239 0.1112 0.126 Uiso 0.56 1 calc PR A 1
H95B H 0.6747 0.9234 0.1171 0.126 Uiso 0.56 1 calc PR A 1
C96 C 0.6247(11) 0.9950(8) 0.0729(5) 0.188(7) Uiso 0.56 1 d PD A 1
H96A H 0.6808 1.0200 0.0752 0.282 Uiso 0.56 1 calc PR A 1
H96B H 0.5853 1.0389 0.0789 0.282 Uiso 0.56 1 calc PR A 1
H96C H 0.6081 0.9752 0.0476 0.282 Uiso 0.56 1 calc PR A 1
C91B C 0.6071(13) 0.6058(9) 0.1074(5) 0.099(2) Uiso 0.44 1 d PD B 2
H91D H 0.6540 0.5987 0.1271 0.149 Uiso 0.44 1 calc PR B 2
H91E H 0.6038 0.5556 0.0911 0.149 Uiso 0.44 1 calc PR B 2
H91F H 0.5552 0.6109 0.1180 0.149 Uiso 0.44 1 calc PR B 2
C92B C 0.6198(10) 0.6869(7) 0.0858(4) 0.0753(16) Uiso 0.44 1 d PD B 2
H92C H 0.5750 0.6922 0.0647 0.090 Uiso 0.44 1 calc PR B 2
H92D H 0.6740 0.6840 0.0763 0.090 Uiso 0.44 1 calc PR B 2
C93B C 0.6184(11) 0.7655(7) 0.1115(4) 0.099(2) Uiso 0.44 1 d PD B 2
H93C H 0.5621 0.7688 0.1189 0.119 Uiso 0.44 1 calc PR B 2
H93D H 0.6581 0.7539 0.1339 0.119 Uiso 0.44 1 calc PR B 2
C94B C 0.6380(11) 0.8502(8) 0.0977(4) 0.134(3) Uiso 0.44 1 d PD B 2
H94C H 0.5923 0.8716 0.0793 0.161 Uiso 0.44 1 calc PR B 2
H94D H 0.6902 0.8485 0.0867 0.161 Uiso 0.44 1 calc PR B 2
C95B C 0.6481(7) 0.9076(7) 0.1327(3) 0.089(3) Uiso 0.44 1 d PD B 2
H95C H 0.6861 0.8762 0.1517 0.106 Uiso 0.44 1 calc PR B 2
H95D H 0.6779 0.9605 0.1269 0.106 Uiso 0.44 1 calc PR B 2
C96B C 0.5824(6) 0.9337(7) 0.1489(3) 0.079(3) Uiso 0.44 1 d PD B 2
H96D H 0.5533 0.9806 0.1345 0.118 Uiso 0.44 1 calc PR B 2
H96E H 0.6023 0.9544 0.1737 0.118 Uiso 0.44 1 calc PR B 2
H96F H 0.5442 0.8851 0.1501 0.118 Uiso 0.44 1 calc PR B 2
C101 C 0.7988(6) 0.1364(5) 0.0751(3) 0.116(3) Uiso 0.66 1 d PD C 1
H10B H 0.8560 0.1327 0.0695 0.174 Uiso 0.66 1 calc PR C 1
H10C H 0.7647 0.0914 0.0616 0.174 Uiso 0.66 1 calc PR C 1
H10D H 0.7988 0.1283 0.1014 0.174 Uiso 0.66 1 calc PR C 1
C102 C 0.7648(7) 0.2199(5) 0.0644(3) 0.098(3) Uiso 0.66 1 d PD C 1
H10E H 0.7038 0.2153 0.0640 0.117 Uiso 0.66 1 calc PR C 1
H10F H 0.7740 0.2287 0.0387 0.117 Uiso 0.66 1 calc PR C 1
C103 C 0.7909(10) 0.3021(7) 0.0843(3) 0.163(5) Uiso 0.66 1 d PD C 1
H10G H 0.8525 0.3002 0.0895 0.195 Uiso 0.66 1 calc PR C 1
H10H H 0.7770 0.3494 0.0664 0.195 Uiso 0.66 1 calc PR C 1
C104 C 0.7633(6) 0.3293(6) 0.1168(2) 0.117(3) Uiso 0.66 1 d PD C 1
H10I H 0.7904 0.2901 0.1361 0.140 Uiso 0.66 1 calc PR C 1
H10J H 0.7031 0.3154 0.1138 0.140 Uiso 0.66 1 calc PR C 1
C105 C 0.7705(5) 0.4136(5) 0.1325(2) 0.0726(18) Uiso 0.66 1 d PD C 1
H10K H 0.7392 0.4531 0.1144 0.087 Uiso 0.66 1 calc PR C 1
H10L H 0.8299 0.4302 0.1342 0.087 Uiso 0.66 1 calc PR C 1
C106 C 0.7439(7) 0.4348(8) 0.1691(3) 0.128(4) Uiso 0.66 1 d PD C 1
H10M H 0.7247 0.3820 0.1800 0.192 Uiso 0.66 1 calc PR C 1
H10N H 0.6984 0.4771 0.1656 0.192 Uiso 0.66 1 calc PR C 1
H10O H 0.7912 0.4591 0.1854 0.192 Uiso 0.66 1 calc PR C 1
C111 C 0.7254(11) 0.1636(11) 0.0409(4) 0.116(3) Uiso 0.34 1 d PD D 2
H11D H 0.6841 0.1297 0.0518 0.174 Uiso 0.34 1 calc PR D 2
H11E H 0.7551 0.1259 0.0258 0.174 Uiso 0.34 1 calc PR D 2
H11F H 0.6972 0.2097 0.0257 0.174 Uiso 0.34 1 calc PR D 2
C112 C 0.7909(14) 0.2055(13) 0.0729(7) 0.137(10) Uiso 0.34 1 d PD D 2
H11G H 0.8039 0.1640 0.0934 0.165 Uiso 0.34 1 calc PR D 2
H11H H 0.8432 0.2205 0.0635 0.165 Uiso 0.34 1 calc PR D 2
C113 C 0.7506(11) 0.2866(10) 0.0861(5) 0.104(6) Uiso 0.34 1 d PD D 2
H11I H 0.7169 0.2700 0.1054 0.125 Uiso 0.34 1 calc PR D 2
H11J H 0.7122 0.3111 0.0654 0.125 Uiso 0.34 1 calc PR D 2
C114 C 0.8125(11) 0.3566(10) 0.1014(5) 0.117(3) Uiso 0.34 1 d PD D 2
H11K H 0.8424 0.3790 0.0817 0.140 Uiso 0.34 1 calc PR D 2
H11L H 0.8540 0.3324 0.1210 0.140 Uiso 0.34 1 calc PR D 2
C115 C 0.7631(18) 0.4309(13) 0.1169(6) 0.182(13) Uiso 0.34 1 d PD D 2
H11M H 0.7046 0.4315 0.1048 0.218 Uiso 0.34 1 calc PR D 2
H11N H 0.7888 0.4876 0.1130 0.218 Uiso 0.34 1 calc PR D 2
C116 C 0.7675(12) 0.4114(13) 0.1587(5) 0.100(5) Uiso 0.34 1 d PD D 2
H11O H 0.7725 0.3489 0.1627 0.149 Uiso 0.34 1 calc PR D 2
H11P H 0.7168 0.4325 0.1673 0.149 Uiso 0.34 1 calc PR D 2
H11Q H 0.8161 0.4405 0.1721 0.149 Uiso 0.34 1 calc PR D 2

loop_
_atom_site_aniso_label
_atom_site_aniso_U_11
_atom_site_aniso_U_22
_atom_site_aniso_U_33
_atom_site_aniso_U_23
_atom_site_aniso_U_13
_atom_site_aniso_U_12
Cr1 0.0238(2) 0.01706(19) 0.01951(18) 0.00193(14) 0.00346(15) 0.00411(15)
Cr2 0.0239(2) 0.01527(18) 0.01892(18) 0.00169(13) 0.00241(14) 0.00176(14)
C1 0.0208(11) 0.0174(11) 0.0202(11) -0.0003(8) 0.0040(9) -0.0005(9)
C2 0.0189(11) 0.0176(11) 0.0193(10) -0.0005(8) 0.0031(9) 0.0012(9)
C3 0.0262(12) 0.0216(12) 0.0193(11) 0.0024(9) 0.0045(9) 0.0007(9)
C4 0.0287(13) 0.0176(11) 0.0239(11) 0.0025(9) 0.0025(10) 0.0052(9)
C5 0.0237(12) 0.0180(11) 0.0206(11) -0.0008(9) 0.0030(9) 0.0006(9)
C6 0.0222(12) 0.0180(11) 0.0176(10) -0.0004(8) 0.0039(9) -0.0008(9)
C7 0.0377(15) 0.0288(13) 0.0248(12) 0.0089(10) 0.0117(11) 0.0076(11)
C8 0.0549(18) 0.0312(14) 0.0229(13) 0.0076(10) 0.0061(12) 0.0087(13)
C9 0.0472(18) 0.0334(15) 0.0377(15) 0.0140(12) 0.0156(13) -0.0002(13)
C10 0.0265(13) 0.0184(11) 0.0222(11) 0.0006(9) 0.0061(9) 0.0044(9)
C11 0.0273(14) 0.0344(14) 0.0321(13) -0.0031(11) 0.0057(11) 0.0042(11)
C12 0.0381(15) 0.0229(13) 0.0373(14) -0.0036(10) 0.0068(12) 0.0052(11)
C13 0.0239(12) 0.0185(11) 0.0161(10) 0.0037(8) 0.0046(9) 0.0015(9)
C14 0.0241(12) 0.0245(12) 0.0264(12) -0.0008(9) 0.0040(10) 0.0000(10)
C15 0.0221(13) 0.0333(14) 0.0331(13) 0.0012(11) 0.0080(10) 0.0019(11)
C16 0.0317(14) 0.0277(13) 0.0222(11) 0.0047(10) 0.0109(10) 0.0073(11)
C17 0.0363(14) 0.0240(12) 0.0182(11) 0.0004(9) 0.0048(10) 0.0051(10)
C18 0.0276(13) 0.0184(11) 0.0183(11) 0.0031(8) 0.0030(9) 0.0015(9)
C19 0.0262(14) 0.0377(15) 0.0371(14) -0.0113(12) 0.0048(11) -0.0038(11)
C20 0.0470(19) 0.0386(17) 0.0502(18) -0.0098(13) 0.0080(15) -0.0159(14)
C21 0.0378(17) 0.066(2) 0.0363(16) -0.0112(14) 0.0007(13) -0.0099(15)
C22 0.0390(16) 0.0375(15) 0.0332(14) 0.0050(11) 0.0171(12) 0.0130(12)
C23 0.051(2) 0.054(2) 0.0450(18) -0.0111(14) 0.0124(15) 0.0200(16)
C24 0.059(2) 0.065(2) 0.057(2) 0.0145(17) 0.0414(18) 0.0146(18)
C25 0.0272(13) 0.0238(12) 0.0246(12) -0.0028(9) -0.0008(10) 0.0006(10)
C26 0.0304(14) 0.0289(14) 0.0386(14) 0.0016(11) -0.0023(11) -0.0043(11)
C27 0.0415(16) 0.0341(15) 0.0298(14) -0.0013(11) -0.0085(12) 0.0028(12)
C28 0.0226(12) 0.0163(10) 0.0207(11) 0.0023(8) 0.0060(9) 0.0044(9)
C29 0.0207(11) 0.0169(11) 0.0229(11) 0.0012(9) 0.0053(9) 0.0020(9)
C30 0.0245(12) 0.0189(11) 0.0220(11) 0.0013(9) 0.0042(9) 0.0018(9)
C31 0.0264(12) 0.0182(11) 0.0210(11) 0.0019(9) 0.0080(9) 0.0040(9)
C32 0.0263(12) 0.0161(11) 0.0255(12) 0.0032(9) 0.0084(10) -0.0002(9)
C33 0.0229(12) 0.0177(11) 0.0228(11) -0.0004(9) 0.0048(9) 0.0038(9)
C34 0.0266(13) 0.0200(11) 0.0219(11) 0.0018(9) 0.0040(9) -0.0038(9)
C35 0.0296(14) 0.0275(14) 0.0474(16) 0.0033(12) -0.0007(12) -0.0041(11)
C36 0.0471(17) 0.0193(12) 0.0397(15) -0.0036(11) 0.0137(13) -0.0036(12)
C37 0.0290(13) 0.0182(11) 0.0230(11) 0.0044(9) 0.0096(10) 0.0024(9)
C38 0.0328(14) 0.0262(13) 0.0283(13) 0.0057(10) 0.0110(11) 0.0025(11)
C39 0.0358(15) 0.0305(14) 0.0218(12) 0.0059(10) 0.0069(10) 0.0000(11)
C40 0.0272(13) 0.0198(11) 0.0225(11) 0.0002(9) 0.0056(10) -0.0017(9)
C41 0.0283(14) 0.0323(14) 0.0323(13) -0.0044(11) 0.0039(11) -0.0018(11)
C42 0.0348(15) 0.0229(12) 0.0332(13) -0.0067(10) 0.0058(11) -0.0012(11)
C43 0.0183(11) 0.0177(11) 0.0204(11) 0.0017(8) 0.0012(9) -0.0005(9)
C44 0.0190(11) 0.0157(10) 0.0189(10) -0.0012(8) 0.0038(9) -0.0016(8)
C45 0.0217(12) 0.0210(11) 0.0150(10) 0.0001(8) 0.0015(9) 0.0003(9)
C46 0.0272(13) 0.0156(11) 0.0225(11) 0.0034(8) 0.0023(9) 0.0032(9)
C47 0.0236(12) 0.0177(11) 0.0193(11) -0.0016(8) 0.0022(9) 0.0009(9)
C48 0.0193(11) 0.0198(11) 0.0167(10) 0.0011(8) 0.0016(9) 0.0015(9)
C49 0.0284(13) 0.0204(11) 0.0170(11) 0.0011(9) 0.0006(9) 0.0031(10)
C50 0.0313(15) 0.0442(16) 0.0261(13) 0.0051(11) -0.0041(11) 0.0044(12)
C51 0.0424(16) 0.0441(16) 0.0220(12) 0.0072(11) 0.0044(11) -0.0107(13)
C52 0.0371(14) 0.0183(11) 0.0204(11) -0.0019(9) 0.0032(10) 0.0053(10)
C53 0.060(2) 0.0343(15) 0.0322(14) -0.0111(12) -0.0029(13) 0.0222(14)
C54 0.063(2) 0.0220(13) 0.0385(15) -0.0066(11) 0.0097(14) -0.0063(13)
C55 0.0235(12) 0.0159(10) 0.0159(10) 0.0006(8) 0.0006(9) 0.0002(9)
C56 0.0196(11) 0.0193(11) 0.0218(11) -0.0006(9) 0.0006(9) 0.0019(9)
C57 0.0233(12) 0.0202(11) 0.0244(11) -0.0024(9) 0.0009(9) -0.0030(9)
C58 0.0265(13) 0.0199(11) 0.0197(11) -0.0029(9) 0.0003(9) -0.0005(9)
C59 0.0246(12) 0.0221(12) 0.0205(11) -0.0017(9) 0.0039(9) 0.0002(9)
C60 0.0217(12) 0.0184(11) 0.0186(10) 0.0020(8) 0.0006(9) 0.0004(9)
C61 0.0199(12) 0.0231(12) 0.0339(13) -0.0096(10) 0.0037(10) -0.0019(10)
C62 0.0310(14) 0.0427(16) 0.0292(13) -0.0089(11) 0.0077(11) -0.0053(12)
C63 0.0242(13) 0.0293(13) 0.0431(15) -0.0036(11) 0.0021(11) 0.0028(11)
C64 0.0309(14) 0.0254(13) 0.0357(14) -0.0119(11) 0.0070(11) -0.0028(11)
C65 0.064(2) 0.060(2) 0.0311(15) -0.0206(14) 0.0115(15) -0.0186(17)
C66 0.0369(16) 0.0260(14) 0.0498(17) -0.0162(12) 0.0082(13) -0.0064(12)
C67 0.0231(12) 0.0202(11) 0.0244(11) -0.0019(9) 0.0056(9) -0.0014(9)
C68 0.0353(15) 0.0344(14) 0.0290(13) 0.0011(11) 0.0113(11) -0.0083(12)
C69 0.0230(13) 0.0280(13) 0.0371(14) -0.0011(11) 0.0011(11) -0.0021(10)
C70 0.0267(12) 0.0157(10) 0.0174(10) -0.0001(8) 0.0024(9) 0.0003(9)
C71 0.0247(13) 0.0307(13) 0.0196(11) -0.0001(9) 0.0009(9) 0.0032(10)
C72 0.0280(13) 0.0313(13) 0.0212(11) -0.0014(10) 0.0072(10) 0.0037(10)
C73 0.0302(13) 0.0254(12) 0.0193(11) -0.0009(9) 0.0025(10) 0.0001(10)
C74 0.0241(12) 0.0241(12) 0.0198(11) -0.0019(9) -0.0023(9) -0.0012(10)
C75 0.0270(12) 0.0152(10) 0.0180(10) -0.0001(8) 0.0031(9) 0.0010(9)
C76 0.0252(14) 0.075(2) 0.0239(13) 0.0039(13) 0.0035(11) 0.0056(14)
C77 0.0302(16) 0.077(2) 0.0493(18) -0.0315(17) 0.0091(14) -0.0060(16)
C78 0.0324(16) 0.058(2) 0.0540(19) 0.0166(16) 0.0079(14) 0.0155(15)
C79 0.0395(16) 0.0430(16) 0.0183(12) -0.0033(11) 0.0063(11) -0.0016(12)
C80 0.060(2) 0.086(3) 0.0212(14) 0.0108(15) 0.0018(14) 0.0239(19)
C81 0.134(4) 0.068(3) 0.0322(18) -0.0219(17) 0.012(2) -0.031(3)
C82 0.0235(12) 0.0241(12) 0.0192(11) 0.0016(9) -0.0003(9) -0.0013(9)
C83 0.0334(14) 0.0278(13) 0.0276(13) 0.0012(10) 0.0041(11) -0.0085(11)
C84 0.0282(13) 0.0272(13) 0.0302(13) -0.0031(10) 0.0069(11) 0.0006(10)
C85 0.0349(15) 0.0207(12) 0.0203(11) 0.0014(9) 0.0032(11) 0.0069(10)
C86 0.0348(15) 0.0203(12) 0.0223(12) 0.0030(9) 0.0058(11) 0.0072(11)

loop_
_atom_type_symbol
_atom_type_description
_atom_type_scat_dispersion_real
_atom_type_scat_dispersion_imag
_atom_type_scat_source
C C 0.0033 0.0016 'International Tables Vol C Tables 4.2.6.8 and 6.1.1.4'
H H 0.0000 0.0000 'International Tables Vol C Tables 4.2.6.8 and 6.1.1.4'
Cr Cr 0.3209 0.6236 'International Tables Vol C Tables 4.2.6.8 and 6.1.1.4'

loop_
_geom_angle_atom_site_label_1
_geom_angle_atom_site_label_2
_geom_angle_atom_site_label_3
_geom_angle
C1 Cr1 C85 99.62(9)
C1 Cr1 C86 156.84(9)
C85 Cr1 C86 103.33(9)
C1 Cr1 Cr2 149.83(6)
C85 Cr1 Cr2 53.31(7)
C86 Cr1 Cr2 51.18(6)
C43 Cr2 C86 100.84(9)
C43 Cr2 C85 156.15(9)
C86 Cr2 C85 102.85(9)
C43 Cr2 Cr1 150.89(6)
C86 Cr2 Cr1 53.03(7)
C85 Cr2 Cr1 50.97(6)
C2 C1 C6 117.3(2)
C2 C1 Cr1 102.70(15)
C6 C1 Cr1 139.96(16)
C1 C2 C3 123.3(2)
C1 C2 C13 115.35(19)
C3 C2 C13 121.32(19)
C4 C3 C2 116.9(2)
C4 C3 C7 120.1(2)
C2 C3 C7 123.0(2)
C3 C4 C5 123.0(2)
C3 C4 H4A 118.5
C5 C4 H4A 118.5
C4 C5 C6 118.6(2)
C4 C5 C10 119.0(2)
C6 C5 C10 122.4(2)
C5 C6 C1 120.8(2)
C5 C6 C28 119.75(19)
C1 C6 C28 119.48(19)
C3 C7 C8 111.2(2)
C3 C7 C9 110.8(2)
C8 C7 C9 110.2(2)
C3 C7 H7A 108.2
C8 C7 H7A 108.2
C9 C7 H7A 108.2
C7 C8 H8A 109.5
C7 C8 H8B 109.5
H8A C8 H8B 109.5
C7 C8 H8C 109.5
H8A C8 H8C 109.5
H8B C8 H8C 109.5
C7 C9 H9A 109.5
C7 C9 H9B 109.5
H9A C9 H9B 109.5
C7 C9 H9C 109.5
H9A C9 H9C 109.5
H9B C9 H9C 109.5
C5 C10 C11 111.46(19)
C5 C10 C12 112.3(2)
C11 C10 C12 109.7(2)
C5 C10 H10A 107.7
C11 C10 H10A 107.7
C12 C10 H10A 107.7
C10 C11 H11A 109.5
C10 C11 H11B 109.5
H11A C11 H11B 109.5
C10 C11 H11C 109.5
H11A C11 H11C 109.5
H11B C11 H11C 109.5
C10 C12 H12A 109.5
C10 C12 H12B 109.5
H12A C12 H12B 109.5
C10 C12 H12C 109.5
H12A C12 H12C 109.5
H12B C12 H12C 109.5
C18 C13 C14 118.7(2)
C18 C13 C2 121.2(2)
C14 C13 C2 120.1(2)
C15 C14 C13 119.3(2)
C15 C14 C19 118.9(2)
C13 C14 C19 121.5(2)
C14 C15 C16 122.6(2)
C14 C15 H15A 118.7
C16 C15 H15A 118.7
C17 C16 C15 117.6(2)
C17 C16 C22 123.6(2)
C15 C16 C22 118.8(2)
C16 C17 C18 122.6(2)
C16 C17 H17A 118.7
C18 C17 H17A 118.7
C17 C18 C13 119.2(2)
C17 C18 C25 119.8(2)
C13 C18 C25 121.0(2)
C21 C19 C14 111.7(2)
C21 C19 C20 111.4(2)
C14 C19 C20 109.4(2)
C21 C19 H19A 108.0
C14 C19 H19A 108.0
C20 C19 H19A 108.0
C19 C20 H20A 109.5
C19 C20 H20B 109.5
H20A C20 H20B 109.5
C19 C20 H20C 109.5
H20A C20 H20C 109.5
H20B C20 H20C 109.5
C19 C21 H21A 109.5
C19 C21 H21B 109.5
H21A C21 H21B 109.5
C19 C21 H21C 109.5
H21A C21 H21C 109.5
H21B C21 H21C 109.5
C16 C22 C23 113.6(2)
C16 C22 C24 109.7(2)
C23 C22 C24 110.3(3)
C16 C22 H22A 107.7
C23 C22 H22A 107.7
C24 C22 H22A 107.7
C22 C23 H23A 109.5
C22 C23 H23B 109.5
H23A C23 H23B 109.5
C22 C23 H23C 109.5
H23A C23 H23C 109.5
H23B C23 H23C 109.5
C22 C24 H24A 109.5
C22 C24 H24B 109.5
H24A C24 H24B 109.5
C22 C24 H24C 109.5
H24A C24 H24C 109.5
H24B C24 H24C 109.5
C18 C25 C26 110.9(2)
C18 C25 C27 111.8(2)
C26 C25 C27 110.3(2)
C18 C25 H25A 107.8
C26 C25 H25A 107.8
C27 C25 H25A 107.8
C25 C26 H26A 109.5
C25 C26 H26B 109.5
H26A C26 H26B 109.5
C25 C26 H26C 109.5
H26A C26 H26C 109.5
H26B C26 H26C 109.5
C25 C27 H27A 109.5
C25 C27 H27B 109.5
H27A C27 H27B 109.5
C25 C27 H27C 109.5
H27A C27 H27C 109.5
H27B C27 H27C 109.5
C29 C28 C33 119.1(2)
C29 C28 C6 120.6(2)
C33 C28 C6 120.2(2)
C30 C29 C28 119.4(2)
C30 C29 C34 117.9(2)
C28 C29 C34 122.7(2)
C31 C30 C29 122.4(2)
C31 C30 H30A 118.8
C29 C30 H30A 118.8
C30 C31 C32 117.5(2)
C30 C31 C37 122.6(2)
C32 C31 C37 119.9(2)
C33 C32 C31 122.2(2)
C33 C32 H32A 118.9
C31 C32 H32A 118.9
C32 C33 C28 119.3(2)
C32 C33 C40 118.8(2)
C28 C33 C40 121.9(2)
C29 C34 C35 111.8(2)
C29 C34 C36 111.3(2)
C35 C34 C36 110.4(2)
C29 C34 H34A 107.7
C35 C34 H34A 107.7
C36 C34 H34A 107.7
C34 C35 H35A 109.5
C34 C35 H35B 109.5
H35A C35 H35B 109.5
C34 C35 H35C 109.5
H35A C35 H35C 109.5
H35B C35 H35C 109.5
C34 C36 H36A 109.5
C34 C36 H36B 109.5
H36A C36 H36B 109.5
C34 C36 H36C 109.5
H36A C36 H36C 109.5
H36B C36 H36C 109.5
C39 C37 C31 113.9(2)
C39 C37 C38 109.3(2)
C31 C37 C38 110.79(19)
C39 C37 H37A 107.5
C31 C37 H37A 107.5
C38 C37 H37A 107.5
C37 C38 H38A 109.5
C37 C38 H38B 109.5
H38A C38 H38B 109.5
C37 C38 H38C 109.5
H38A C38 H38C 109.5
H38B C38 H38C 109.5
C37 C39 H39A 109.5
C37 C39 H39B 109.5
H39A C39 H39B 109.5
C37 C39 H39C 109.5
H39A C39 H39C 109.5
H39B C39 H39C 109.5
C33 C40 C41 112.11(19)
C33 C40 C42 111.8(2)
C41 C40 C42 110.2(2)
C33 C40 H40A 107.5
C41 C40 H40A 107.5
C42 C40 H40A 107.5
C40 C41 H41A 109.5
C40 C41 H41B 109.5
H41A C41 H41B 109.5
C40 C41 H41C 109.5
H41A C41 H41C 109.5
H41B C41 H41C 109.5
C40 C42 H42A 109.5
C40 C42 H42B 109.5
H42A C42 H42B 109.5
C40 C42 H42C 109.5
H42A C42 H42C 109.5
H42B C42 H42C 109.5
C44 C43 C48 116.96(19)
C44 C43 Cr2 102.02(15)
C48 C43 Cr2 140.89(16)
C45 C44 C43 123.6(2)
C45 C44 C55 120.78(19)
C43 C44 C55 115.64(19)
C46 C45 C44 116.82(19)
C46 C45 C49 120.5(2)
C44 C45 C49 122.64(19)
C47 C46 C45 122.6(2)
C47 C46 H46A 118.7
C45 C46 H46A 118.7
C46 C47 C48 119.1(2)
C46 C47 C52 118.5(2)
C48 C47 C52 122.41(19)
C47 C48 C43 120.85(19)
C47 C48 C70 118.87(19)
C43 C48 C70 120.28(19)
C45 C49 C51 112.39(19)
C45 C49 C50 110.45(19)
C51 C49 C50 110.1(2)
C45 C49 H49A 107.9
C51 C49 H49A 107.9
C50 C49 H49A 107.9
C49 C50 H50A 109.5
C49 C50 H50B 109.5
H50A C50 H50B 109.5
C49 C50 H50C 109.5
H50A C50 H50C 109.5
H50B C50 H50C 109.5
C49 C51 H51A 109.5
C49 C51 H51B 109.5
H51A C51 H51B 109.5
C49 C51 H51C 109.5
H51A C51 H51C 109.5
H51B C51 H51C 109.5
C53 C52 C47 112.0(2)
C53 C52 C54 110.9(2)
C47 C52 C54 111.3(2)
C53 C52 H52A 107.5
C47 C52 H52A 107.5
C54 C52 H52A 107.5
C52 C53 H53A 109.5
C52 C53 H53B 109.5
H53A C53 H53B 109.5
C52 C53 H53C 109.5
H53A C53 H53C 109.5
H53B C53 H53C 109.5
C52 C54 H54A 109.5
C52 C54 H54B 109.5
H54A C54 H54B 109.5
C52 C54 H54C 109.5
H54A C54 H54C 109.5
H54B C54 H54C 109.5
C60 C55 C56 119.5(2)
C60 C55 C44 120.9(2)
C56 C55 C44 119.6(2)
C57 C56 C55 118.8(2)
C57 C56 C61 118.8(2)
C55 C56 C61 122.3(2)
C58 C57 C56 122.2(2)
C58 C57 H57A 118.9
C56 C57 H57A 118.9
C59 C58 C57 118.0(2)
C59 C58 C64 119.2(2)
C57 C58 C64 122.7(2)
C58 C59 C60 122.4(2)
C58 C59 H59A 118.8
C60 C59 H59A 118.8
C59 C60 C55 119.0(2)
C59 C60 C67 120.1(2)
C55 C60 C67 120.9(2)
C62 C61 C56 111.2(2)
C62 C61 C63 109.2(2)
C56 C61 C63 112.1(2)
C62 C61 H61A 108.1
C56 C61 H61A 108.1
C63 C61 H61A 108.1
C61 C62 H62A 109.5
C61 C62 H62B 109.5
H62A C62 H62B 109.5
C61 C62 H62C 109.5
H62A C62 H62C 109.5
H62B C62 H62C 109.5
C61 C63 H63A 109.5
C61 C63 H63B 109.5
H63A C63 H63B 109.5
C61 C63 H63C 109.5
H63A C63 H63C 109.5
H63B C63 H63C 109.5
C58 C64 C65 109.2(2)
C58 C64 C66 114.6(2)
C65 C64 C66 110.2(2)
C58 C64 H64A 107.5
C65 C64 H64A 107.5
C66 C64 H64A 107.5
C64 C65 H65A 109.5
C64 C65 H65B 109.5
H65A C65 H65B 109.5
C64 C65 H65C 109.5
H65A C65 H65C 109.5
H65B C65 H65C 109.5
C64 C66 H66A 109.5
C64 C66 H66B 109.5
H66A C66 H66B 109.5
C64 C66 H66C 109.5
H66A C66 H66C 109.5
H66B C66 H66C 109.5
C60 C67 C68 112.7(2)
C60 C67 C69 110.97(19)
C68 C67 C69 110.2(2)
C60 C67 H67A 107.6
C68 C67 H67A 107.6
C69 C67 H67A 107.6
C67 C68 H68A 109.5
C67 C68 H68B 109.5
H68A C68 H68B 109.5
C67 C68 H68C 109.5
H68A C68 H68C 109.5
H68B C68 H68C 109.5
C67 C69 H69A 109.5
C67 C69 H69B 109.5
H69A C69 H69B 109.5
C67 C69 H69C 109.5
H69A C69 H69C 109.5
H69B C69 H69C 109.5
C71 C70 C75 119.5(2)
C71 C70 C48 120.4(2)
C75 C70 C48 120.1(2)
C72 C71 C70 119.3(2)
C72 C71 C76 118.3(2)
C70 C71 C76 122.4(2)
C73 C72 C71 122.1(2)
C73 C72 H72A 119.0
C71 C72 H72A 119.0
C74 C73 C72 117.6(2)
C74 C73 C79 121.8(2)
C72 C73 C79 120.4(2)
C73 C74 C75 122.5(2)
C73 C74 H74A 118.8
C75 C74 H74A 118.8
C74 C75 C70 119.1(2)
C74 C75 C82 119.5(2)
C70 C75 C82 121.35(19)
C71 C76 C78 112.3(2)
C71 C76 C77 111.3(3)
C78 C76 C77 110.3(2)
C71 C76 H76A 107.6
C78 C76 H76A 107.6
C77 C76 H76A 107.6
C76 C77 H77A 109.5
C76 C77 H77B 109.5
H77A C77 H77B 109.5
C76 C77 H77C 109.5
H77A C77 H77C 109.5
H77B C77 H77C 109.5
C76 C78 H78A 109.5
C76 C78 H78B 109.5
H78A C78 H78B 109.5
C76 C78 H78C 109.5
H78A C78 H78C 109.5
H78B C78 H78C 109.5
C80 C79 C73 112.9(2)
C80 C79 C81 110.2(3)
C73 C79 C81 110.1(2)
C80 C79 H79A 107.8
C73 C79 H79A 107.8
C81 C79 H79A 107.8
C79 C80 H80A 109.5
C79 C80 H80B 109.5
H80A C80 H80B 109.5
C79 C80 H80C 109.5
H80A C80 H80C 109.5
H80B C80 H80C 109.5
C79 C81 H81A 109.5
C79 C81 H81B 109.5
H81A C81 H81B 109.5
C79 C81 H81C 109.5
H81A C81 H81C 109.5
H81B C81 H81C 109.5
C75 C82 C84 111.77(19)
C75 C82 C83 112.29(19)
C84 C82 C83 109.8(2)
C75 C82 H82A 107.6
C84 C82 H82A 107.6
C83 C82 H82A 107.6
C82 C83 H83A 109.5
C82 C83 H83B 109.5
H83A C83 H83B 109.5
C82 C83 H83C 109.5
H83A C83 H83C 109.5
H83B C83 H83C 109.5
C82 C84 H84A 109.5
C82 C84 H84B 109.5
H84A C84 H84B 109.5
C82 C84 H84C 109.5
H84A C84 H84C 109.5
H84B C84 H84C 109.5
Cr1 C85 Cr2 75.72(8)
Cr1 C85 H85A 134.3(17)
Cr2 C85 H85A 87.8(17)
Cr1 C85 H85B 117.1(17)
Cr2 C85 H85B 108.1(17)
H85A C85 H85B 108(2)
Cr1 C85 H85C 76.2(19)
Cr2 C85 H85C 147(2)
H85A C85 H85C 100(3)
H85B C85 H85C 100(3)
Cr2 C86 Cr1 75.79(8)
Cr2 C86 H86A 126.3(19)
Cr1 C86 H86A 79.3(19)
Cr2 C86 H86B 119.9(17)
Cr1 C86 H86B 100.0(17)
H86A C86 H86B 111(3)
Cr2 C86 H86C 83(3)
Cr1 C86 H86C 154(3)
H86A C86 H86C 101(3)
H86B C86 H86C 104(3)
C92 C91 H91A 109.5
C92 C91 H91B 109.5
H91A C91 H91B 109.5
C92 C91 H91C 109.5
H91A C91 H91C 109.5
H91B C91 H91C 109.5
C91 C92 C93 118.3(9)
C91 C92 H92A 107.7
C93 C92 H92A 107.7
C91 C92 H92B 107.7
C93 C92 H92B 107.7
H92A C92 H92B 107.1
C94 C93 C92 119.4(9)
C94 C93 H93A 107.5
C92 C93 H93A 107.5
C94 C93 H93B 107.5
C92 C93 H93B 107.5
H93A C93 H93B 107.0
C93 C94 C95 114.2(9)
C93 C94 H94A 108.7
C95 C94 H94A 108.7
C93 C94 H94B 108.7
C95 C94 H94B 108.7
H94A C94 H94B 107.6
C96 C95 C94 111.5(9)
C96 C95 H95A 109.3
C94 C95 H95A 109.3
C96 C95 H95B 109.3
C94 C95 H95B 109.3
H95A C95 H95B 108.0
C95 C96 H96A 109.5
C95 C96 H96B 109.5
H96A C96 H96B 109.5
C95 C96 H96C 109.5
H96A C96 H96C 109.5
H96B C96 H96C 109.5
C92B C91B H91D 109.5
C92B C91B H91E 109.5
H91D C91B H91E 109.5
C92B C91B H91F 109.5
H91D C91B H91F 109.5
H91E C91B H91F 109.5
C91B C92B C93B 108.3(11)
C91B C92B H92C 110.0
C93B C92B H92C 110.0
C91B C92B H92D 110.0
C93B C92B H92D 110.0
H92C C92B H92D 108.4
C94B C93B C92B 118.1(11)
C94B C93B H93C 107.8
C92B C93B H93C 107.8
C94B C93B H93D 107.8
C92B C93B H93D 107.8
H93C C93B H93D 107.1
C93B C94B C95B 103.1(10)
C93B C94B H94C 111.1
C95B C94B H94C 111.1
C93B C94B H94D 111.1
C95B C94B H94D 111.1
H94C C94B H94D 109.1
C96B C95B C94B 122.5(11)
C96B C95B H95C 106.7
C94B C95B H95C 106.7
C96B C95B H95D 106.7
C94B C95B H95D 106.7
H95C C95B H95D 106.6
C95B C96B H96D 109.5
C95B C96B H96E 109.5
H96D C96B H96E 109.5
C95B C96B H96F 109.5
H96D C96B H96F 109.5
H96E C96B H96F 109.5
C102 C101 H10B 109.5
C102 C101 H10C 109.5
H10B C101 H10C 109.5
C102 C101 H10D 109.5
H10B C101 H10D 109.5
H10C C101 H10D 109.5
C101 C102 C103 123.8(10)
C101 C102 H10E 106.4
C103 C102 H10E 106.4
C101 C102 H10F 106.4
C103 C102 H10F 106.4
H10E C102 H10F 106.4
C104 C103 C102 124.8(11)
C104 C103 H10G 106.1
C102 C103 H10G 106.1
C104 C103 H10H 106.1
C102 C103 H10H 106.1
H10G C103 H10H 106.3
C103 C104 C105 127.2(9)
C103 C104 H10I 105.5
C105 C104 H10I 105.5
C103 C104 H10J 105.5
C105 C104 H10J 105.5
H10I C104 H10J 106.1
C104 C105 C106 123.0(8)
C104 C105 H10K 106.6
C106 C105 H10K 106.6
C104 C105 H10L 106.6
C106 C105 H10L 106.6
H10K C105 H10L 106.5
C105 C106 H10M 109.5
C105 C106 H10N 109.5
H10M C106 H10N 109.5
C105 C106 H10O 109.5
H10M C106 H10O 109.5
H10N C106 H10O 109.5
C112 C111 H11D 109.5
C112 C111 H11E 109.5
H11D C111 H11E 109.5
C112 C111 H11F 109.5
H11D C111 H11F 109.5
H11E C111 H11F 109.5
C113 C112 C111 107.4(14)
C113 C112 H11G 110.2
C111 C112 H11G 110.2
C113 C112 H11H 110.2
C111 C112 H11H 110.2
H11G C112 H11H 108.5
C112 C113 C114 114.4(13)
C112 C113 H11I 108.7
C114 C113 H11I 108.7
C112 C113 H11J 108.7
C114 C113 H11J 108.7
H11I C113 H11J 107.6
C113 C114 C115 108.3(14)
C113 C114 H11K 110.0
C115 C114 H11K 110.0
C113 C114 H11L 110.0
C115 C114 H11L 110.0
H11K C114 H11L 108.4
C114 C115 C116 105.5(14)
C114 C115 H11M 110.7
C116 C115 H11M 110.7
C114 C115 H11N 110.7
C116 C115 H11N 110.7
H11M C115 H11N 108.8
C115 C116 H11O 109.5
C115 C116 H11P 109.5
H11O C116 H11P 109.5
C115 C116 H11Q 109.5
H11O C116 H11Q 109.5
H11P C116 H11Q 109.5

loop_
_geom_bond_atom_site_label_1
_geom_bond_atom_site_label_2
_geom_bond_distance
Cr1 C1 2.115(2)
Cr1 C85 2.160(2)
Cr1 C86 2.220(3)
Cr1 Cr2 2.6941(5)
Cr2 C43 2.114(2)
Cr2 C86 2.165(2)
Cr2 C85 2.229(2)
C1 C2 1.406(3)
C1 C6 1.418(3)
C2 C3 1.408(3)
C2 C13 1.506(3)
C3 C4 1.385(3)
C3 C7 1.524(3)
C4 C5 1.396(3)
C4 H4A 0.9500
C5 C6 1.413(3)
C5 C10 1.518(3)
C6 C28 1.510(3)
C7 C8 1.524(4)
C7 C9 1.537(4)
C7 H7A 1.0000
C8 H8A 0.9800
C8 H8B 0.9800
C8 H8C 0.9800
C9 H9A 0.9800
C9 H9B 0.9800
C9 H9C 0.9800
C10 C11 1.527(3)
C10 C12 1.530(3)
C10 H10A 1.0000
C11 H11A 0.9800
C11 H11B 0.9800
C11 H11C 0.9800
C12 H12A 0.9800
C12 H12B 0.9800
C12 H12C 0.9800
C13 C18 1.415(3)
C13 C14 1.418(3)
C14 C15 1.389(3)
C14 C19 1.530(3)
C15 C16 1.391(4)
C15 H15A 0.9500
C16 C17 1.382(4)
C16 C22 1.521(3)
C17 C18 1.397(3)
C17 H17A 0.9500
C18 C25 1.522(3)
C19 C21 1.529(4)
C19 C20 1.533(4)
C19 H19A 1.0000
C20 H20A 0.9800
C20 H20B 0.9800
C20 H20C 0.9800
C21 H21A 0.9800
C21 H21B 0.9800
C21 H21C 0.9800
C22 C23 1.527(4)
C22 C24 1.533(4)
C22 H22A 1.0000
C23 H23A 0.9800
C23 H23B 0.9800
C23 H23C 0.9800
C24 H24A 0.9800
C24 H24B 0.9800
C24 H24C 0.9800
C25 C26 1.533(3)
C25 C27 1.537(3)
C25 H25A 1.0000
C26 H26A 0.9800
C26 H26B 0.9800
C26 H26C 0.9800
C27 H27A 0.9800
C27 H27B 0.9800
C27 H27C 0.9800
C28 C29 1.404(3)
C28 C33 1.413(3)
C29 C30 1.401(3)
C29 C34 1.524(3)
C30 C31 1.384(3)
C30 H30A 0.9500
C31 C32 1.399(3)
C31 C37 1.530(3)
C32 C33 1.396(3)
C32 H32A 0.9500
C33 C40 1.517(3)
C34 C35 1.525(4)
C34 C36 1.532(3)
C34 H34A 1.0000
C35 H35A 0.9800
C35 H35B 0.9800
C35 H35C 0.9800
C36 H36A 0.9800
C36 H36B 0.9800
C36 H36C 0.9800
C37 C39 1.518(3)
C37 C38 1.536(3)
C37 H37A 1.0000
C38 H38A 0.9800
C38 H38B 0.9800
C38 H38C 0.9800
C39 H39A 0.9800
C39 H39B 0.9800
C39 H39C 0.9800
C40 C41 1.524(3)
C40 C42 1.529(3)
C40 H40A 1.0000
C41 H41A 0.9800
C41 H41B 0.9800
C41 H41C 0.9800
C42 H42A 0.9800
C42 H42B 0.9800
C42 H42C 0.9800
C43 C44 1.408(3)
C43 C48 1.419(3)
C44 C45 1.405(3)
C44 C55 1.516(3)
C45 C46 1.395(3)
C45 C49 1.519(3)
C46 C47 1.393(3)
C46 H46A 0.9500
C47 C48 1.410(3)
C47 C52 1.524(3)
C48 C70 1.510(3)
C49 C51 1.523(3)
C49 C50 1.532(3)
C49 H49A 1.0000
C50 H50A 0.9800
C50 H50B 0.9800
C50 H50C 0.9800
C51 H51A 0.9800
C51 H51B 0.9800
C51 H51C 0.9800
C52 C53 1.521(4)
C52 C54 1.530(4)
C52 H52A 1.0000
C53 H53A 0.9800
C53 H53B 0.9800
C53 H53C 0.9800
C54 H54A 0.9800
C54 H54B 0.9800
C54 H54C 0.9800
C55 C60 1.416(3)
C55 C56 1.417(3)
C56 C57 1.398(3)
C56 C61 1.530(3)
C57 C58 1.389(3)
C57 H57A 0.9500
C58 C59 1.388(3)
C58 C64 1.520(3)
C59 C60 1.392(3)
C59 H59A 0.9500
C60 C67 1.522(3)
C61 C62 1.528(4)
C61 C63 1.531(3)
C61 H61A 1.0000
C62 H62A 0.9800
C62 H62B 0.9800
C62 H62C 0.9800
C63 H63A 0.9800
C63 H63B 0.9800
C63 H63C 0.9800
C64 C65 1.524(4)
C64 C66 1.527(4)
C64 H64A 1.0000
C65 H65A 0.9800
C65 H65B 0.9800
C65 H65C 0.9800
C66 H66A 0.9800
C66 H66B 0.9800
C66 H66C 0.9800
C67 C68 1.528(3)
C67 C69 1.534(3)
C67 H67A 1.0000
C68 H68A 0.9800
C68 H68B 0.9800
C68 H68C 0.9800
C69 H69A 0.9800
C69 H69B 0.9800
C69 H69C 0.9800
C70 C71 1.402(3)
C70 C75 1.409(3)
C71 C72 1.396(3)
C71 C76 1.520(4)
C72 C73 1.391(3)
C72 H72A 0.9500
C73 C74 1.388(3)
C73 C79 1.522(3)
C74 C75 1.389(3)
C74 H74A 0.9500
C75 C82 1.525(3)
C76 C78 1.523(4)
C76 C77 1.527(5)
C76 H76A 1.0000
C77 H77A 0.9800
C77 H77B 0.9800
C77 H77C 0.9800
C78 H78A 0.9800
C78 H78B 0.9800
C78 H78C 0.9800
C79 C80 1.506(4)
C79 C81 1.523(4)
C79 H79A 1.0000
C80 H80A 0.9800
C80 H80B 0.9800
C80 H80C 0.9800
C81 H81A 0.9800
C81 H81B 0.9800
C81 H81C 0.9800
C82 C84 1.527(3)
C82 C83 1.530(3)
C82 H82A 1.0000
C83 H83A 0.9800
C83 H83B 0.9800
C83 H83C 0.9800
C84 H84A 0.9800
C84 H84B 0.9800
C84 H84C 0.9800
C85 H85A 0.98(3)
C85 H85B 1.04(3)
C85 H85C 0.98(4)
C86 H86A 1.02(4)
C86 H86B 1.03(3)
C86 H86C 0.88(4)
C91 C92 1.431(12)
C91 H91A 0.9800
C91 H91B 0.9800
C91 H91C 0.9800
C92 C93 1.532(11)
C92 H92A 0.9900
C92 H92B 0.9900
C93 C94 1.520(12)
C93 H93A 0.9900
C93 H93B 0.9900
C94 C95 1.577(12)
C94 H94A 0.9900
C94 H94B 0.9900
C95 C96 1.492(12)
C95 H95A 0.9900
C95 H95B 0.9900
C96 H96A 0.9800
C96 H96B 0.9800
C96 H96C 0.9800
C91B C92B 1.516(14)
C91B H91D 0.9800
C91B H91E 0.9800
C91B H91F 0.9800
C92B C93B 1.545(13)
C92B H92C 0.9900
C92B H92D 0.9900
C93B C94B 1.457(14)
C93B H93C 0.9900
C93B H93D 0.9900
C94B C95B 1.557(13)
C94B H94C 0.9900
C94B H94D 0.9900
C95B C96B 1.353(11)
C95B H95C 0.9900
C95B H95D 0.9900
C96B H96D 0.9800
C96B H96E 0.9800
C96B H96F 0.9800
C101 C102 1.438(10)
C101 H10B 0.9800
C101 H10C 0.9800
C101 H10D 0.9800
C102 C103 1.499(10)
C102 H10E 0.9900
C102 H10F 0.9900
C103 C104 1.402(10)
C103 H10G 0.9900
C103 H10H 0.9900
C104 C105 1.425(8)
C104 H10I 0.9900
C104 H10J 0.9900
C105 C106 1.509(9)
C105 H10K 0.9900
C105 H10L 0.9900
C106 H10M 0.9800
C106 H10N 0.9800
C106 H10O 0.9800
C111 C112 1.608(16)
C111 H11D 0.9800
C111 H11E 0.9800
C111 H11F 0.9800
C112 C113 1.526(16)
C112 H11G 0.9900
C112 H11H 0.9900
C113 C114 1.529(16)
C113 H11I 0.9900
C113 H11J 0.9900
C114 C115 1.555(16)
C114 H11K 0.9900
C114 H11L 0.9900
C115 C116 1.561(17)
C115 H11M 0.9900
C115 H11N 0.9900
C116 H11O 0.9800
C116 H11P 0.9800
C116 H11Q 0.9800

loop_
_platon_squeeze_void_nr
_platon_squeeze_void_average_x
_platon_squeeze_void_average_y
_platon_squeeze_void_average_z
_platon_squeeze_void_volume
_platon_squeeze_void_count_electrons
_platon_squeeze_void_content
1 0.500 0.000 0.000 138 11 ' '
2 0.500 0.500 0.500 138 11 ' '
